data_7213650
loop_
_publ_author_name
'Eshtiagh-Hosseini, Hossein'
'Mirzaei, Masoud'
'Zarghami, Sara'
'Bauz\'a, Antonio'
'Frontera, Antonio'
'Mague, Joel T.'
'Habibi, Morteza'
'Shamsipur, Mojtaba'

_publ_section_title
;
 Crystal engineering with coordination compounds of
 2,6-dicarboxy-4-hydroxypyridine and 9-aminoacridine fragments driven by
 different nature of the face-to-face \p&#x22EF;\p stacking
;
_journal_issue 7
_journal_name_full CrystEngComm
_journal_page_first 1359
_journal_paper_doi 10.1039/c3ce41730a
_journal_volume 16
_journal_year 2014
_chemical_formula_moiety 'C14 H6 N2 Ni O10, 2(C13 H11 N2), 4(H2 O)'
_chemical_formula_sum 'C40 H36 N6 Ni O14'
_chemical_formula_weight 883.46
_chemical_name_systematic
; 
 ? 
;
_space_group_IT_number 2
_symmetry_cell_setting triclinic
_symmetry_space_group_name_Hall '-P 1'
_symmetry_space_group_name_H-M 'P -1'
_atom_sites_solution_hydrogens geom
_atom_sites_solution_primary heavy
_atom_sites_solution_secondary difmap
_audit_creation_method SHELXL-97
_cell_angle_alpha 111.7810(10)
_cell_angle_beta 113.2290(10)
_cell_angle_gamma 92.745(2)
_cell_formula_units_Z 2
_cell_length_a 11.8637(16)
_cell_length_b 13.8353(18)
_cell_length_c 14.0619(18)
_cell_measurement_reflns_used 9900
_cell_measurement_temperature 100(2)
_cell_measurement_theta_max 28.44
_cell_measurement_theta_min 2.22
_cell_volume 1917.9(4)
_computing_cell_refinement 'Bruker SAINT (Bruker-AXS, 2009)'
_computing_data_collection 'Bruker APEX2 (Bruker-AXS, 2010)'
_computing_data_reduction 'Bruker SAINT (Bruker-AXS, 2009)'
_computing_molecular_graphics 'Bruker SHELXTL (Bruker-AXS, 2008)'
_computing_publication_material 'Bruker SHELXTL (Bruker-AXS, 2008)'
_computing_structure_refinement 'SHELXL (Sheldrick, 2008)'
_computing_structure_solution 'SHELXS (Sheldrick, 2008)'
_diffrn_ambient_temperature 100(2)
_diffrn_measured_fraction_theta_full 0.991
_diffrn_measured_fraction_theta_max 0.899
_diffrn_measurement_device_type 'Bruker Smart APEX CCD'
_diffrn_measurement_method '\f and \w scans'
_diffrn_radiation_monochromator graphite
_diffrn_radiation_source 'fine-focus sealed tube'
_diffrn_radiation_type MoK\a
_diffrn_radiation_wavelength 0.71073
_diffrn_reflns_av_R_equivalents 0.0355
_diffrn_reflns_av_sigmaI/netI 0.0501
_diffrn_reflns_limit_h_max 15
_diffrn_reflns_limit_h_min -15
_diffrn_reflns_limit_k_max 17
_diffrn_reflns_limit_k_min -17
_diffrn_reflns_limit_l_max 18
_diffrn_reflns_limit_l_min -17
_diffrn_reflns_number 16906
_diffrn_reflns_theta_full 26.00
_diffrn_reflns_theta_max 28.53
_diffrn_reflns_theta_min 1.63
_exptl_absorpt_coefficient_mu 0.587
_exptl_absorpt_correction_T_max 0.9404
_exptl_absorpt_correction_T_min 0.7765
_exptl_absorpt_correction_type numerical
_exptl_absorpt_process_details 'SADABS (Sheldrick, 2009)'
_exptl_crystal_colour green
_exptl_crystal_density_diffrn 1.530
_exptl_crystal_density_method 'not measured'
_exptl_crystal_description Block
_exptl_crystal_F_000 916
_exptl_crystal_size_max 0.21
_exptl_crystal_size_mid 0.18
_exptl_crystal_size_min 0.11
_refine_diff_density_max 0.636
_refine_diff_density_min -0.754
_refine_diff_density_rms 0.071
_refine_ls_extinction_method none
_refine_ls_goodness_of_fit_ref 1.031
_refine_ls_hydrogen_treatment constr
_refine_ls_matrix_type full
_refine_ls_number_parameters 554
_refine_ls_number_reflns 8752
_refine_ls_number_restraints 0
_refine_ls_restrained_S_all 1.031
_refine_ls_R_factor_all 0.0487
_refine_ls_R_factor_gt 0.0416
_refine_ls_shift/su_max 0.001
_refine_ls_shift/su_mean 0.000
_refine_ls_structure_factor_coef Fsqd
_refine_ls_weighting_details 'calc w=1/[\s^2^(Fo^2^)+(0.0480P)^2^+1.2546P] where P=(Fo^2^+2Fc^2^)/3'
_refine_ls_weighting_scheme calc
_refine_ls_wR_factor_gt 0.1040
_refine_ls_wR_factor_ref 0.1105
_reflns_number_gt 7550
_reflns_number_total 8752
_reflns_threshold_expression >2\s(I)
_cod_data_source_file c3ce41730a.txt
_cod_data_source_block 1
_cod_depositor_comments
;
The following automatic conversions were performed:

'_symmetry_cell_setting' value 'Triclinic' changed to 'triclinic'
according to
/usr/data/users/saulius/automatic-downloads/current/RSC/lib/dictionaries/cif_core.dic
dictionary named 'cif_core.dic' version 2.4.2 from 2011-04-26.

Automatic conversion script
Id: cif_fix_values 2281 2013-09-26 08:29:07Z andrius 
;
_cod_original_sg_symbol_H-M P-1
_cod_database_code 7213650

loop_
_symmetry_equiv_pos_as_xyz
'x, y, z'
'-x, -y, -z'

loop_
_atom_site_label
_atom_site_type_symbol
_atom_site_fract_x
_atom_site_fract_y
_atom_site_fract_z
_atom_site_U_iso_or_equiv
_atom_site_adp_type
_atom_site_occupancy
_atom_site_symmetry_multiplicity
_atom_site_calc_flag
_atom_site_refinement_flags
_atom_site_disorder_assembly
_atom_site_disorder_group
Ni1 Ni 0.81130(2) -0.009153(19) 0.69193(2) 0.01565(8) Uani 1 1 d . . .
O1 O 0.69990(13) -0.07005(11) 0.75469(11) 0.0190(3) Uani 1 1 d . . .
O2 O 0.71871(13) -0.13228(12) 0.88558(12) 0.0219(3) Uani 1 1 d . . .
O3 O 0.97448(14) 0.01797(12) 0.66947(13) 0.0237(3) Uani 1 1 d . . .
O4 O 1.16573(16) -0.01820(13) 0.71079(16) 0.0314(4) Uani 1 1 d . . .
O5 O 1.19218(15) -0.15782(14) 1.01024(13) 0.0305(4) Uani 1 1 d . . .
H5O H 1.1721 -0.1585 1.0610 0.037 Uiso 1 1 d R . .
O6 O 0.72812(14) -0.13576(11) 0.52508(12) 0.0207(3) Uani 1 1 d . . .
O7 O 0.61552(14) -0.16834(11) 0.34103(12) 0.0210(3) Uani 1 1 d . . .
O8 O 0.84349(13) 0.14919(11) 0.81784(11) 0.0193(3) Uani 1 1 d . . .
O9 O 0.78399(15) 0.30391(12) 0.83358(12) 0.0272(3) Uani 1 1 d . . .
O10 O 0.50372(13) 0.20784(10) 0.41003(12) 0.0189(3) Uani 1 1 d . . .
H10O H 0.4413 0.1636 0.3511 0.023 Uiso 1 1 d R . .
N1 N 0.92945(15) -0.06702(12) 0.78889(13) 0.0151(3) Uani 1 1 d . . .
N2 N 0.70753(15) 0.05892(12) 0.59931(13) 0.0137(3) Uani 1 1 d . . .
C1 C 0.76077(18) -0.10260(15) 0.83069(16) 0.0161(4) Uani 1 1 d . . .
C2 C 0.89641(17) -0.10368(14) 0.85174(15) 0.0142(3) Uani 1 1 d . . .
C3 C 0.97990(18) -0.13650(14) 0.92824(15) 0.0157(4) Uani 1 1 d . . .
H3 H 0.9546 -0.1633 0.9717 0.019 Uiso 1 1 calc R . .
C4 C 1.10350(19) -0.12886(15) 0.93957(16) 0.0185(4) Uani 1 1 d . . .
C5 C 1.13657(18) -0.09007(15) 0.87287(16) 0.0178(4) Uani 1 1 d . . .
H5 H 1.2195 -0.0845 0.8790 0.021 Uiso 1 1 calc R . .
C6 C 1.04673(18) -0.06035(14) 0.79859(16) 0.0163(4) Uani 1 1 d . . .
C7 C 1.0664(2) -0.01666(16) 0.72059(19) 0.0215(4) Uani 1 1 d . . .
C8 C 0.66232(18) -0.11014(15) 0.44600(16) 0.0165(4) Uani 1 1 d . . .
C9 C 0.64287(17) 0.00301(14) 0.48583(15) 0.0133(3) Uani 1 1 d . . .
C10 C 0.57179(17) 0.04902(14) 0.41736(15) 0.0137(3) Uani 1 1 d . . .
H10 H 0.5250 0.0085 0.3371 0.016 Uiso 1 1 calc R . .
C11 C 0.57039(17) 0.15710(14) 0.46922(16) 0.0133(3) Uani 1 1 d . . .
C12 C 0.64279(17) 0.21502(14) 0.58745(16) 0.0139(3) Uani 1 1 d . . .
H12 H 0.6463 0.2890 0.6241 0.017 Uiso 1 1 calc R . .
C13 C 0.70847(17) 0.16202(14) 0.64890(15) 0.0131(3) Uani 1 1 d . . .
C14 C 0.78486(18) 0.21148(16) 0.77742(16) 0.0178(4) Uani 1 1 d . . .
N3 N 0.65012(16) 0.63650(13) 0.20613(14) 0.0187(3) Uani 1 1 d . . .
H3N H 0.6458 0.7014 0.2523 0.022 Uiso 1 1 d R . .
N4 N 0.65988(19) 0.34672(15) -0.01850(16) 0.0297(4) Uani 1 1 d . . .
H4A H 0.6055 0.2886 -0.0394 0.036 Uiso 1 1 d R . .
H4B H 0.7025 0.3363 -0.0590 0.036 Uiso 1 1 d R . .
C15 C 0.57508(19) 0.54583(15) 0.18426(16) 0.0186(4) Uani 1 1 d . . .
C16 C 0.4931(2) 0.55424(16) 0.23576(18) 0.0233(4) Uani 1 1 d . . .
H16 H 0.4912 0.6224 0.2854 0.028 Uiso 1 1 calc R . .
C17 C 0.4163(2) 0.46389(18) 0.21401(19) 0.0281(5) Uani 1 1 d . . .
H17 H 0.3602 0.4698 0.2479 0.034 Uiso 1 1 calc R . .
C18 C 0.4194(2) 0.36222(18) 0.14191(19) 0.0304(5) Uani 1 1 d . . .
H18 H 0.3667 0.3000 0.1286 0.037 Uiso 1 1 calc R . .
C19 C 0.4980(2) 0.35284(17) 0.09123(18) 0.0272(5) Uani 1 1 d . . .
H19 H 0.4996 0.2839 0.0429 0.033 Uiso 1 1 calc R . .
C20 C 0.57738(19) 0.44460(16) 0.10971(16) 0.0210(4) Uani 1 1 d . . .
C21 C 0.6582(2) 0.43915(17) 0.05464(17) 0.0225(4) Uani 1 1 d . . .
C22 C 0.73646(19) 0.53695(17) 0.08067(17) 0.0214(4) Uani 1 1 d . . .
C23 C 0.8208(2) 0.54002(19) 0.03280(18) 0.0283(5) Uani 1 1 d . . .
H23 H 0.8269 0.4753 -0.0190 0.034 Uiso 1 1 calc R . .
C24 C 0.8932(2) 0.6343(2) 0.05989(19) 0.0321(5) Uani 1 1 d . . .
H24 H 0.9499 0.6347 0.0275 0.038 Uiso 1 1 calc R . .
C25 C 0.8847(2) 0.73143(19) 0.13571(19) 0.0291(5) Uani 1 1 d . . .
H25 H 0.9350 0.7969 0.1534 0.035 Uiso 1 1 calc R . .
C26 C 0.80439(19) 0.73221(17) 0.18419(18) 0.0243(4) Uani 1 1 d . . .
H26 H 0.7993 0.7979 0.2355 0.029 Uiso 1 1 calc R . .
C27 C 0.72942(18) 0.63503(16) 0.15750(16) 0.0193(4) Uani 1 1 d . . .
N5 N 0.81432(16) 0.41147(13) 0.36041(15) 0.0210(3) Uani 1 1 d . . .
H5N H 0.7894 0.3402 0.3384 0.025 Uiso 1 1 d R . .
N6 N 0.90047(16) 0.73904(13) 0.47697(15) 0.0202(3) Uani 1 1 d . . .
H6A H 0.8454 0.7715 0.4958 0.024 Uiso 1 1 d R . .
H6B H 0.9594 0.7788 0.4755 0.024 Uiso 1 1 d R . .
C28 C 0.76764(18) 0.47174(15) 0.43124(16) 0.0181(4) Uani 1 1 d . . .
C29 C 0.68857(19) 0.42012(16) 0.45945(18) 0.0209(4) Uani 1 1 d . . .
H29 H 0.6668 0.3443 0.4281 0.025 Uiso 1 1 calc R . .
C30 C 0.6435(2) 0.48005(17) 0.53213(18) 0.0225(4) Uani 1 1 d . . .
H30 H 0.5907 0.4454 0.5517 0.027 Uiso 1 1 calc R . .
C31 C 0.6741(2) 0.59264(16) 0.57869(18) 0.0226(4) Uani 1 1 d . . .
H31 H 0.6427 0.6332 0.6298 0.027 Uiso 1 1 calc R . .
C32 C 0.74877(19) 0.64325(16) 0.55040(17) 0.0202(4) Uani 1 1 d . . .
H32 H 0.7683 0.7191 0.5815 0.024 Uiso 1 1 calc R . .
C33 C 0.79775(18) 0.58423(15) 0.47509(17) 0.0179(4) Uani 1 1 d . . .
C34 C 0.87784(18) 0.63470(15) 0.44427(16) 0.0169(4) Uani 1 1 d . . .
C35 C 0.93166(18) 0.56770(16) 0.37524(16) 0.0180(4) Uani 1 1 d . . .
C36 C 1.01606(19) 0.60976(17) 0.34417(17) 0.0208(4) Uani 1 1 d . . .
H36 H 1.0426 0.6850 0.3726 0.025 Uiso 1 1 calc R . .
C37 C 1.0599(2) 0.54293(18) 0.27349(18) 0.0253(4) Uani 1 1 d . . .
H37 H 1.1161 0.5719 0.2528 0.030 Uiso 1 1 calc R . .
C38 C 1.0214(2) 0.43142(18) 0.23169(19) 0.0284(5) Uani 1 1 d . . .
H38 H 1.0515 0.3855 0.1824 0.034 Uiso 1 1 calc R . .
C39 C 0.9416(2) 0.38848(17) 0.26086(19) 0.0269(5) Uani 1 1 d . . .
H39 H 0.9169 0.3131 0.2325 0.032 Uiso 1 1 calc R . .
C40 C 0.89542(18) 0.45592(16) 0.33322(16) 0.0193(4) Uani 1 1 d . . .
O11 O 0.92509(15) 0.12209(12) 0.53011(14) 0.0281(3) Uani 1 1 d . . .
H11A H 0.8899 0.0765 0.4612 0.034 Uiso 1 1 d R . .
H11B H 0.9463 0.0891 0.5717 0.034 Uiso 1 1 d R . .
O12 O 0.49078(15) 0.04790(13) 0.10554(14) 0.0312(4) Uani 1 1 d . . .
H12A H 0.4309 0.0771 0.1080 0.037 Uiso 1 1 d R . .
H12B H 0.4759 -0.0105 0.1087 0.037 Uiso 1 1 d R . .
O13 O 0.71736(14) 0.19350(11) 0.28593(14) 0.0272(3) Uani 1 1 d . . .
H13A H 0.6809 0.1802 0.2152 0.033 Uiso 1 1 d R . .
H13B H 0.7567 0.1451 0.2907 0.033 Uiso 1 1 d R . .
O14 O 0.4968(4) 0.8465(3) 0.1347(3) 0.0260(6) Uani 0.510(4) 1 d P A 1
H14A H 0.5500 0.8571 0.2004 0.031 Uiso 0.510(4) 1 d PR A 1
H14B H 0.5020 0.9049 0.1294 0.031 Uiso 0.510(4) 1 d PR A 1
O14A O 0.5575(4) 0.8763(3) 0.1514(3) 0.0260(6) Uani 0.490(4) 1 d P A 2
H14C H 0.5579 0.8616 0.2043 0.031 Uiso 0.490(4) 1 d PR A 2
H14D H 0.6305 0.9107 0.1744 0.031 Uiso 0.490(4) 1 d PR A 2

loop_
_atom_site_aniso_label
_atom_site_aniso_U_11
_atom_site_aniso_U_22
_atom_site_aniso_U_33
_atom_site_aniso_U_23
_atom_site_aniso_U_13
_atom_site_aniso_U_12
Ni1 0.02098(14) 0.01928(14) 0.01606(13) 0.01189(10) 0.01220(10) 0.01178(10)
O1 0.0175(7) 0.0262(7) 0.0167(7) 0.0120(6) 0.0080(6) 0.0069(5)
O2 0.0211(7) 0.0270(8) 0.0217(7) 0.0133(6) 0.0110(6) 0.0014(6)
O3 0.0350(8) 0.0267(8) 0.0329(8) 0.0233(7) 0.0261(7) 0.0199(6)
O4 0.0371(9) 0.0331(9) 0.0558(11) 0.0308(8) 0.0378(9) 0.0220(7)
O5 0.0344(9) 0.0554(11) 0.0189(7) 0.0241(7) 0.0178(7) 0.0318(8)
O6 0.0337(8) 0.0186(7) 0.0211(7) 0.0125(6) 0.0179(6) 0.0162(6)
O7 0.0327(8) 0.0154(7) 0.0173(7) 0.0053(5) 0.0146(6) 0.0088(6)
O8 0.0228(7) 0.0261(7) 0.0142(6) 0.0107(6) 0.0103(6) 0.0134(6)
O9 0.0345(8) 0.0255(8) 0.0157(7) 0.0025(6) 0.0101(6) 0.0181(7)
O10 0.0214(7) 0.0140(6) 0.0171(7) 0.0081(5) 0.0031(6) 0.0060(5)
N1 0.0185(8) 0.0149(8) 0.0165(7) 0.0094(6) 0.0091(6) 0.0062(6)
N2 0.0183(8) 0.0145(7) 0.0130(7) 0.0070(6) 0.0099(6) 0.0078(6)
C1 0.0177(9) 0.0149(9) 0.0134(8) 0.0040(7) 0.0067(7) 0.0015(7)
C2 0.0190(9) 0.0102(8) 0.0128(8) 0.0038(7) 0.0075(7) 0.0025(7)
C3 0.0248(10) 0.0123(8) 0.0119(8) 0.0054(7) 0.0095(7) 0.0061(7)
C4 0.0244(10) 0.0191(9) 0.0114(8) 0.0051(7) 0.0080(8) 0.0119(8)
C5 0.0177(9) 0.0185(9) 0.0159(9) 0.0045(7) 0.0084(7) 0.0081(7)
C6 0.0216(9) 0.0127(8) 0.0183(9) 0.0059(7) 0.0127(8) 0.0063(7)
C7 0.0298(11) 0.0177(9) 0.0302(11) 0.0145(8) 0.0210(9) 0.0121(8)
C8 0.0230(9) 0.0154(9) 0.0187(9) 0.0089(7) 0.0145(8) 0.0078(7)
C9 0.0171(9) 0.0137(8) 0.0143(8) 0.0067(7) 0.0109(7) 0.0052(7)
C10 0.0157(8) 0.0134(8) 0.0132(8) 0.0054(7) 0.0078(7) 0.0029(7)
C11 0.0141(8) 0.0134(8) 0.0163(9) 0.0092(7) 0.0077(7) 0.0037(6)
C12 0.0152(8) 0.0125(8) 0.0162(9) 0.0061(7) 0.0089(7) 0.0043(6)
C13 0.0153(8) 0.0131(8) 0.0139(8) 0.0050(7) 0.0098(7) 0.0051(7)
C14 0.0186(9) 0.0239(10) 0.0130(9) 0.0074(8) 0.0089(7) 0.0094(7)
N3 0.0226(8) 0.0159(8) 0.0159(8) 0.0029(6) 0.0102(7) 0.0081(6)
N4 0.0352(10) 0.0262(10) 0.0212(9) 0.0022(7) 0.0126(8) 0.0166(8)
C15 0.0240(10) 0.0162(9) 0.0130(8) 0.0054(7) 0.0061(8) 0.0086(7)
C16 0.0326(11) 0.0178(10) 0.0200(10) 0.0050(8) 0.0148(9) 0.0079(8)
C17 0.0365(12) 0.0263(11) 0.0239(11) 0.0093(9) 0.0170(10) 0.0065(9)
C18 0.0427(13) 0.0192(10) 0.0256(11) 0.0082(9) 0.0133(10) 0.0025(9)
C19 0.0369(12) 0.0167(10) 0.0199(10) 0.0038(8) 0.0083(9) 0.0087(9)
C20 0.0253(10) 0.0179(10) 0.0140(9) 0.0035(7) 0.0058(8) 0.0104(8)
C21 0.0247(10) 0.0230(10) 0.0130(9) 0.0039(8) 0.0042(8) 0.0142(8)
C22 0.0203(10) 0.0248(10) 0.0146(9) 0.0043(8) 0.0067(8) 0.0117(8)
C23 0.0230(10) 0.0382(13) 0.0169(10) 0.0035(9) 0.0093(9) 0.0147(9)
C24 0.0208(11) 0.0482(15) 0.0227(11) 0.0067(10) 0.0130(9) 0.0101(10)
C25 0.0209(10) 0.0362(13) 0.0227(11) 0.0053(9) 0.0099(9) 0.0026(9)
C26 0.0218(10) 0.0264(11) 0.0195(10) 0.0037(8) 0.0098(8) 0.0064(8)
C27 0.0174(9) 0.0242(10) 0.0131(8) 0.0045(8) 0.0065(7) 0.0095(8)
N5 0.0240(9) 0.0154(8) 0.0219(8) 0.0053(7) 0.0108(7) 0.0064(7)
N6 0.0246(9) 0.0176(8) 0.0266(9) 0.0111(7) 0.0169(7) 0.0097(7)
C28 0.0185(9) 0.0184(9) 0.0166(9) 0.0077(7) 0.0064(8) 0.0072(7)
C29 0.0234(10) 0.0148(9) 0.0234(10) 0.0086(8) 0.0085(8) 0.0062(7)
C30 0.0246(10) 0.0227(10) 0.0266(10) 0.0150(9) 0.0128(9) 0.0080(8)
C31 0.0288(11) 0.0212(10) 0.0273(10) 0.0128(8) 0.0183(9) 0.0129(8)
C32 0.0266(10) 0.0160(9) 0.0232(10) 0.0096(8) 0.0140(9) 0.0097(8)
C33 0.0191(9) 0.0178(9) 0.0183(9) 0.0091(8) 0.0081(8) 0.0082(7)
C34 0.0183(9) 0.0193(9) 0.0140(8) 0.0085(7) 0.0063(7) 0.0087(7)
C35 0.0171(9) 0.0218(10) 0.0144(9) 0.0074(7) 0.0061(7) 0.0094(7)
C36 0.0188(9) 0.0221(10) 0.0193(9) 0.0070(8) 0.0076(8) 0.0078(8)
C37 0.0217(10) 0.0307(11) 0.0228(10) 0.0080(9) 0.0120(9) 0.0087(9)
C38 0.0283(11) 0.0305(12) 0.0235(11) 0.0035(9) 0.0156(9) 0.0132(9)
C39 0.0304(11) 0.0205(10) 0.0241(11) 0.0024(8) 0.0129(9) 0.0085(9)
C40 0.0185(9) 0.0211(10) 0.0160(9) 0.0054(8) 0.0072(8) 0.0085(7)
O11 0.0414(9) 0.0298(8) 0.0360(9) 0.0246(7) 0.0279(8) 0.0172(7)
O12 0.0328(9) 0.0267(8) 0.0372(9) 0.0111(7) 0.0208(8) 0.0060(7)
O13 0.0280(8) 0.0177(7) 0.0352(9) 0.0069(6) 0.0173(7) 0.0081(6)
O14 0.0317(18) 0.0195(15) 0.0184(11) 0.0060(11) 0.0054(15) 0.0030(12)
O14A 0.0317(18) 0.0195(15) 0.0184(11) 0.0060(11) 0.0054(15) 0.0030(12)

loop_
_atom_type_symbol
_atom_type_description
_atom_type_scat_dispersion_real
_atom_type_scat_dispersion_imag
_atom_type_scat_source
C C 0.0033 0.0016 'International Tables Vol C Tables 4.2.6.8 and 6.1.1.4'
H H 0.0000 0.0000 'International Tables Vol C Tables 4.2.6.8 and 6.1.1.4'
N N 0.0061 0.0033 'International Tables Vol C Tables 4.2.6.8 and 6.1.1.4'
O O 0.0106 0.0060 'International Tables Vol C Tables 4.2.6.8 and 6.1.1.4'
Ni Ni 0.3393 1.1124 'International Tables Vol C Tables 4.2.6.8 and 6.1.1.4'

loop_
_geom_angle_atom_site_label_1
_geom_angle_atom_site_label_2
_geom_angle_atom_site_label_3
_geom_angle
N2 Ni1 N1 174.48(7)
N2 Ni1 O3 97.61(6)
N1 Ni1 O3 77.80(6)
N2 Ni1 O6 77.68(6)
N1 Ni1 O6 105.02(6)
O3 Ni1 O6 88.17(6)
N2 Ni1 O8 77.71(6)
N1 Ni1 O8 99.61(6)
O3 Ni1 O8 96.35(6)
O6 Ni1 O8 155.36(5)
N2 Ni1 O1 107.58(6)
N1 Ni1 O1 77.10(6)
O3 Ni1 O1 154.79(5)
O6 Ni1 O1 96.06(6)
O8 Ni1 O1 90.10(5)
C1 O1 Ni1 114.84(12)
C7 O3 Ni1 115.46(12)
C4 O5 H5O 109.1
C8 O6 Ni1 115.08(12)
C14 O8 Ni1 114.42(12)
C11 O10 H10O 109.4
C2 N1 C6 120.45(16)
C2 N1 Ni1 120.24(13)
C6 N1 Ni1 119.05(13)
C13 N2 C9 120.62(15)
C13 N2 Ni1 119.67(12)
C9 N2 Ni1 119.57(12)
O2 C1 O1 126.08(18)
O2 C1 C2 119.26(17)
O1 C1 C2 114.66(16)
N1 C2 C3 122.15(17)
N1 C2 C1 112.56(16)
C3 C2 C1 125.28(17)
C2 C3 C4 117.71(17)
C2 C3 H3 121.1
C4 C3 H3 121.1
O5 C4 C5 117.35(18)
O5 C4 C3 123.30(18)
C5 C4 C3 119.35(17)
C6 C5 C4 118.62(18)
C6 C5 H5 120.7
C4 C5 H5 120.7
N1 C6 C5 121.72(17)
N1 C6 C7 112.77(16)
C5 C6 C7 125.51(18)
O4 C7 O3 126.13(19)
O4 C7 C6 119.43(18)
O3 C7 C6 114.44(17)
O7 C8 O6 126.05(17)
O7 C8 C9 118.76(16)
O6 C8 C9 115.18(16)
N2 C9 C10 121.29(16)
N2 C9 C8 112.16(15)
C10 C9 C8 126.51(16)
C9 C10 C11 118.41(16)
C9 C10 H10 120.8
C11 C10 H10 120.8
O10 C11 C12 118.24(16)
O10 C11 C10 122.54(16)
C12 C11 C10 119.22(16)
C13 C12 C11 118.24(16)
C13 C12 H12 120.9
C11 C12 H12 120.9
N2 C13 C12 122.14(17)
N2 C13 C14 113.19(16)
C12 C13 C14 124.64(16)
O9 C14 O8 126.12(18)
O9 C14 C13 119.06(17)
O8 C14 C13 114.81(16)
C15 N3 C27 122.41(17)
C15 N3 H3N 120.0
C27 N3 H3N 117.6
C21 N4 H4A 119.7
C21 N4 H4B 126.8
H4A N4 H4B 112.8
N3 C15 C16 119.01(17)
N3 C15 C20 120.79(19)
C16 C15 C20 120.20(19)
C17 C16 C15 119.78(19)
C17 C16 H16 120.1
C15 C16 H16 120.1
C16 C17 C18 120.7(2)
C16 C17 H17 119.6
C18 C17 H17 119.6
C19 C18 C17 120.1(2)
C19 C18 H18 119.9
C17 C18 H18 119.9
C18 C19 C20 120.92(19)
C18 C19 H19 119.5
C20 C19 H19 119.5
C15 C20 C19 118.19(19)
C15 C20 C21 118.81(19)
C19 C20 C21 122.99(18)
N4 C21 C22 120.8(2)
N4 C21 C20 120.7(2)
C22 C21 C20 118.53(17)
C23 C22 C27 118.1(2)
C23 C22 C21 122.92(19)
C27 C22 C21 119.00(18)
C24 C23 C22 121.0(2)
C24 C23 H23 119.5
C22 C23 H23 119.5
C23 C24 C25 120.4(2)
C23 C24 H24 119.8
C25 C24 H24 119.8
C26 C25 C24 120.6(2)
C26 C25 H25 119.7
C24 C25 H25 119.7
C25 C26 C27 119.6(2)
C25 C26 H26 120.2
C27 C26 H26 120.2
N3 C27 C26 119.26(18)
N3 C27 C22 120.43(19)
C26 C27 C22 120.31(19)
C28 N5 C40 122.33(17)
C28 N5 H5N 112.4
C40 N5 H5N 125.2
C34 N6 H6A 115.8
C34 N6 H6B 127.6
H6A N6 H6B 116.3
N5 C28 C29 119.09(18)
N5 C28 C33 120.28(18)
C29 C28 C33 120.63(18)
C30 C29 C28 119.41(18)
C30 C29 H29 120.3
C28 C29 H29 120.3
C29 C30 C31 121.01(19)
C29 C30 H30 119.5
C31 C30 H30 119.5
C32 C31 C30 120.01(19)
C32 C31 H31 120.0
C30 C31 H31 120.0
C31 C32 C33 120.95(18)
C31 C32 H32 119.5
C33 C32 H32 119.5
C28 C33 C32 117.97(18)
C28 C33 C34 119.45(18)
C32 C33 C34 122.57(18)
N6 C34 C33 120.98(17)
N6 C34 C35 120.95(18)
C33 C34 C35 118.06(17)
C40 C35 C36 118.41(18)
C40 C35 C34 118.95(18)
C36 C35 C34 122.60(18)
C37 C36 C35 120.7(2)
C37 C36 H36 119.7
C35 C36 H36 119.7
C36 C37 C38 119.8(2)
C36 C37 H37 120.1
C38 C37 H37 120.1
C39 C38 C37 121.0(2)
C39 C38 H38 119.5
C37 C38 H38 119.5
C38 C39 C40 120.0(2)
C38 C39 H39 120.0
C40 C39 H39 120.0
N5 C40 C35 120.70(17)
N5 C40 C39 119.17(19)
C35 C40 C39 120.12(19)
H11A O11 H11B 108.1
H12A O12 H12B 106.9
H13A O13 H13B 106.4
H14A O14 H14B 107.6
H14C O14A H14D 106.9

loop_
_geom_bond_atom_site_label_1
_geom_bond_atom_site_label_2
_geom_bond_distance
Ni1 N2 1.9636(15)
Ni1 N1 1.9685(16)
Ni1 O3 2.1188(15)
Ni1 O6 2.1226(14)
Ni1 O8 2.1419(14)
Ni1 O1 2.1449(14)
O1 C1 1.283(2)
O2 C1 1.238(2)
O3 C7 1.274(2)
O4 C7 1.239(2)
O5 C4 1.329(2)
O5 H5O 0.8399
O6 C8 1.267(2)
O7 C8 1.251(2)
O8 C14 1.288(2)
O9 C14 1.232(2)
O10 C11 1.334(2)
O10 H10O 0.8400
N1 C2 1.334(2)
N1 C6 1.339(2)
N2 C13 1.332(2)
N2 C9 1.340(2)
C1 C2 1.519(3)
C2 C3 1.382(3)
C3 C4 1.405(3)
C3 H3 0.9500
C4 C5 1.402(3)
C5 C6 1.371(3)
C5 H5 0.9500
C6 C7 1.518(3)
C8 C9 1.518(2)
C9 C10 1.382(2)
C10 C11 1.404(2)
C10 H10 0.9500
C11 C12 1.401(3)
C12 C13 1.373(2)
C12 H12 0.9500
C13 C14 1.512(3)
N3 C15 1.361(3)
N3 C27 1.361(3)
N3 H3N 0.9100
N4 C21 1.317(3)
N4 H4A 0.8800
N4 H4B 0.8799
C15 C16 1.409(3)
C15 C20 1.414(3)
C16 C17 1.369(3)
C16 H16 0.9500
C17 C18 1.409(3)
C17 H17 0.9500
C18 C19 1.364(3)
C18 H18 0.9500
C19 C20 1.419(3)
C19 H19 0.9500
C20 C21 1.441(3)
C21 C22 1.439(3)
C22 C23 1.416(3)
C22 C27 1.418(3)
C23 C24 1.361(4)
C23 H23 0.9500
C24 C25 1.409(3)
C24 H24 0.9500
C25 C26 1.371(3)
C25 H25 0.9500
C26 C27 1.410(3)
C26 H26 0.9500
N5 C28 1.363(2)
N5 C40 1.363(3)
N5 H5N 0.9100
N6 C34 1.319(3)
N6 H6A 0.8799
N6 H6B 0.8800
C28 C29 1.409(3)
C28 C33 1.411(3)
C29 C30 1.365(3)
C29 H29 0.9500
C30 C31 1.410(3)
C30 H30 0.9500
C31 C32 1.363(3)
C31 H31 0.9500
C32 C33 1.419(3)
C32 H32 0.9500
C33 C34 1.437(3)
C34 C35 1.445(3)
C35 C40 1.408(3)
C35 C36 1.418(3)
C36 C37 1.373(3)
C36 H36 0.9500
C37 C38 1.408(3)
C37 H37 0.9500
C38 C39 1.360(3)
C38 H38 0.9500
C39 C40 1.410(3)
C39 H39 0.9500
O11 H11A 0.8448
O11 H11B 0.8408
O12 H12A 0.8406
O12 H12B 0.8397
O13 H13A 0.8524
O13 H13B 0.8414
O14 H14A 0.8401
O14 H14B 0.8400
O14A H14C 0.8398
O14A H14D 0.8400

loop_
_geom_hbond_atom_site_label_D
_geom_hbond_atom_site_label_H
_geom_hbond_atom_site_label_A
_geom_hbond_distance_DH
_geom_hbond_distance_HA
_geom_hbond_distance_DA
_geom_hbond_angle_DHA
_geom_hbond_site_symmetry_A
O5 H5O O8 0.84 1.74 2.576(2) 171 2_757
O10 H10O O1 0.84 1.76 2.589(2) 170 2_656
N3 H3N O7 0.91 1.92 2.824(2) 173 1_565
N4 H4B O9 0.88 2.03 2.904(3) 174 1_554
N4 H4A O14 0.88 1.84 2.675(4) 157 2_665
N5 H5N O13 0.91 1.90 2.809(2) 173 .
N6 H6A O6 0.88 2.00 2.863(2) 168 1_565
N6 H6B O11 0.88 1.94 2.812(2) 173 2_766
O11 H11A O4 0.84 2.04 2.839(2) 157 2_756
O11 H11B O3 0.84 1.91 2.744(2) 172 .
O12 H12A O2 0.84 1.99 2.823(2) 174 2_656
O12 H12B O14 0.84 2.15 2.964(4) 163 1_545
O13 H13A O12 0.85 2.36 2.834(2) 115.3 .
O13 H13B O4 0.84 2.02 2.857(2) 174 2_756
O14 H14A O7 0.84 1.99 2.773(4) 155 1_565
O14 H14B O12 0.84 2.13 2.964(4) 173 1_565
